data_7111330
loop_
_publ_author_name
'Iwashita, Shinichi'
'Ohta, Eisuke'
'Higuchi, Hiroki'
'Kawai, Hidetoshi'
'Fujiwara, Kenshu'
'Ono, Kazunori'
'Takenaka, Masami'
'Suzuki, Takanori'

_publ_section_title
;
 First stable 7,7,8,8-tetraaryl-o-quinodimethane: isolation, X-ray
 structure, electrochromic response of
 9,10-bis(dianisylmethylene)-9,10-dihydrophenanthreneElectronic
 supplementary information (ESI) available: ORTEP drawings of 12+ and 2.
 See http://www.rsc.org/suppdata/cc/b4/b405837b/
;
_journal_issue 18
_journal_name_full 'Chemical Communications'
_journal_page_first 2076
_journal_page_last 2077
_journal_paper_doi 10.1039/b405837b
_journal_year 2004
_chemical_formula_sum 'C46 H38 Cl6 O4'
_chemical_formula_weight 867.52
_space_group_IT_number 82
_symmetry_cell_setting tetragonal
_symmetry_Int_Tables_number 82
_symmetry_space_group_name_Hall 'I -4'
_symmetry_space_group_name_H-M 'I -4'
_audit_creation_date 'Fri Dec 19 18:26:50 2003'
_audit_creation_method 'by teXsan'
_cell_angle_alpha 90
_cell_angle_beta 90
_cell_angle_gamma 90
_cell_formula_units_Z 8
_cell_length_a 27.728(4)
_cell_length_b 27.728(4)
_cell_length_c 11.005(2)
_cell_measurement_reflns_used 14524
_cell_measurement_temperature 123.2
_cell_measurement_theta_max 29.6
_cell_measurement_theta_min 2.0
_cell_volume 8461(2)
_computing_cell_refinement CRYSTALCLEAR
_computing_data_collection CRYSTALCLEAR
_computing_data_reduction 'teXsan Ver. 1.11'
_computing_publication_material 'teXsan Ver. 1.11'
_computing_structure_refinement 'teXsan Ver. 1.10'
_computing_structure_solution SIR92
_diffrn_detector_area_resol_mean 14.71
_diffrn_measured_fraction_theta_full 0.9221
_diffrn_measured_fraction_theta_max 0.9221
_diffrn_measurement_device_type 'Rigaku/MSC Mercury CCD'
_diffrn_measurement_method \w
_diffrn_radiation_type 'Mo K\a'
_diffrn_radiation_wavelength 0.7107
_diffrn_reflns_av_R_equivalents 0.021
_diffrn_reflns_limit_h_max 24
_diffrn_reflns_limit_h_min -35
_diffrn_reflns_limit_k_max 31
_diffrn_reflns_limit_k_min -37
_diffrn_reflns_limit_l_max 15
_diffrn_reflns_limit_l_min -11
_diffrn_reflns_number 31382
_diffrn_reflns_theta_full 29.58
_diffrn_reflns_theta_max 29.58
_exptl_absorpt_coefficient_mu 0.449
_exptl_absorpt_correction_T_max 0.914
_exptl_absorpt_correction_type numerical
_exptl_crystal_colour Colorless
_exptl_crystal_density_diffrn 1.362
_exptl_crystal_density_method 'not measured'
_exptl_crystal_description Prism
_exptl_crystal_size_max 0.200
_exptl_crystal_size_mid 0.200
_exptl_crystal_size_min 0.200
_refine_diff_density_max 0.45
_refine_diff_density_min -0.61
_refine_ls_abs_structure_Flack 0.07(8)
_refine_ls_extinction_method none
_refine_ls_goodness_of_fit_ref 1.597
_refine_ls_hydrogen_treatment noref
_refine_ls_number_parameters 509
_refine_ls_number_reflns 3232
_refine_ls_R_factor_gt 0.0519
_refine_ls_shift/su_max 0.0087
_refine_ls_structure_factor_coef F
_refine_ls_weighting_details 'w = 1/[\s^2^(Fo) + 0.00063|Fo|^2^]'
_refine_ls_weighting_scheme calc
_refine_ls_wR_factor_ref 0.0683
_reflns_number_gt 3232
_reflns_number_total 5751
_reflns_threshold_expression F^2^>3.0\s(F^2^)
_cod_data_source_file b405837bsup1.cif
_cod_data_source_block Compound_1
_cod_original_cell_volume 8461.0(1)
_cod_original_sg_symbol_H-M 'I -4         '
_cod_original_formula_sum 'C46 H38 Cl6 O4 '
_cod_database_code 7111330

loop_
_symmetry_equiv_pos_as_xyz
x,y,z
-x,-y,z
y,-x,-z
-y,x,-z
1/2+x,1/2+y,1/2+z
1/2-x,1/2-y,1/2+z
1/2+y,1/2-x,1/2-z
1/2-y,1/2+x,1/2-z

loop_
_atom_site_label
_atom_site_type_symbol
_atom_site_fract_x
_atom_site_fract_y
_atom_site_fract_z
_atom_site_U_iso_or_equiv
_atom_site_adp_type
_atom_site_occupancy
_atom_site_calc_flag
_atom_site_refinement_flags
Cl(1) Cl 0.28891(5) -0.13228(6) 0.6936(2) 0.0775(5) Uani 1.00 d .
Cl(2) Cl 0.18811(4) -0.14253(4) 0.6294(1) 0.0481(3) Uani 1.00 d .
Cl(3) Cl 0.21503(5) -0.12971(5) 0.8801(1) 0.0678(4) Uani 1.00 d .
Cl(4) Cl 0.12732(9) 0.0596(1) -0.0010(3) 0.173(1) Uani 1.00 d .
Cl(5) Cl 0.13211(9) 0.04893(9) 0.2536(2) 0.1335(9) Uani 1.00 d .
Cl(6) Cl 0.0418 0.0642 0.1295 0.210(2) Uani 0.60 d P
Cl(7) Cl 0.0675 0.1160 0.1413 0.197(2) Uani 0.40 d P
O(1) O 0.1320(1) 0.1703(1) 0.8760(3) 0.0442(9) Uani 1.00 d .
O(2) O 0.2703(1) 0.19543(10) 0.0991(2) 0.0355(8) Uani 1.00 d .
O(3) O 0.13800(10) -0.0380(1) 0.4399(3) 0.0378(8) Uani 1.00 d .
O(4) O 0.2832(1) -0.0427(1) 1.2435(3) 0.0368(8) Uani 1.00 d .
C(1) C 0.4082(1) 0.0702(1) 0.6096(4) 0.0219(8) Uani 1.00 d .
C(2) C 0.3656(1) 0.0723(1) 0.5397(4) 0.0206(8) Uani 1.00 d .
C(3) C 0.3687(1) 0.0629(1) 0.4143(4) 0.0265(10) Uani 1.00 d .
C(4) C 0.4125(2) 0.0533(1) 0.3594(4) 0.030(1) Uani 1.00 d .
C(5) C 0.4541(1) 0.0527(1) 0.4280(4) 0.0318(10) Uani 1.00 d .
C(6) C 0.4523(1) 0.0606(1) 0.5518(4) 0.0306(10) Uani 1.00 d .
C(7) C 0.4055(1) 0.0786(1) 0.7433(4) 0.0229(9) Uani 1.00 d .
C(8) C 0.3603(1) 0.0726(1) 0.8029(3) 0.0205(8) Uani 1.00 d .
C(9) C 0.3580(1) 0.0822(1) 0.9272(4) 0.0251(9) Uani 1.00 d .
C(10) C 0.3986(2) 0.0951(1) 0.9915(4) 0.029(1) Uani 1.00 d .
C(11) C 0.4423(1) 0.0995(1) 0.9357(4) 0.0308(10) Uani 1.00 d .
C(12) C 0.4457(1) 0.0916(1) 0.8112(4) 0.0279(10) Uani 1.00 d .
C(13) C 0.3194(1) 0.0823(1) 0.6054(3) 0.0190(8) Uani 1.00 d .
C(14) C 0.2845(1) 0.1121(1) 0.5674(3) 0.0192(9) Uani 1.00 d .
C(15) C 0.2433(1) 0.1265(1) 0.6470(3) 0.0222(9) Uani 1.00 d .
C(16) C 0.2514(1) 0.1420(1) 0.7666(4) 0.0242(10) Uani 1.00 d .
C(17) C 0.2137(1) 0.1564(1) 0.8401(4) 0.030(1) Uani 1.00 d .
C(18) C 0.1667(2) 0.1554(1) 0.7959(4) 0.0302(10) Uani 1.00 d .
C(19) C 0.1578(1) 0.1405(1) 0.6786(4) 0.0267(10) Uani 1.00 d .
C(20) C 0.1961(1) 0.1261(1) 0.6053(4) 0.0248(9) Uani 1.00 d .
C(21) C 0.0828(2) 0.1676(2) 0.8375(5) 0.054(1) Uani 1.00 d .
C(22) C 0.2827(1) 0.1344(1) 0.4436(3) 0.0208(9) Uani 1.00 d .
C(23) C 0.2613(1) 0.1104(1) 0.3450(4) 0.029(1) Uani 1.00 d .
C(24) C 0.2578(2) 0.1317(2) 0.2334(4) 0.031(1) Uani 1.00 d .
C(25) C 0.2755(1) 0.1774(1) 0.2151(3) 0.0263(9) Uani 1.00 d .
C(26) C 0.2964(2) 0.2020(1) 0.3094(4) 0.030(1) Uani 1.00 d .
C(27) C 0.2998(1) 0.1802(1) 0.4236(4) 0.0267(10) Uani 1.00 d .
C(28) C 0.2867(2) 0.2433(2) 0.0778(4) 0.047(1) Uani 1.00 d .
C(29) C 0.3185(1) 0.0591(1) 0.7279(3) 0.0181(8) Uani 1.00 d .
C(30) C 0.2837(1) 0.0277(1) 0.7620(3) 0.0184(9) Uani 1.00 d .
C(31) C 0.2445(1) 0.0121(1) 0.6776(3) 0.0197(8) Uani 1.00 d .
C(32) C 0.2545(1) -0.0040(1) 0.5603(4) 0.0230(9) Uani 1.00 d .
C(33) C 0.2186(1) -0.0200(2) 0.4842(4) 0.031(1) Uani 1.00 d .
C(34) C 0.1705(1) -0.0205(1) 0.5229(4) 0.0277(9) Uani 1.00 d .
C(35) C 0.1594(1) -0.0052(1) 0.6388(4) 0.029(1) Uani 1.00 d .
C(36) C 0.1967(1) 0.0112(1) 0.7143(4) 0.0267(10) Uani 1.00 d .
C(37) C 0.0896(2) -0.0442(2) 0.4786(5) 0.045(1) Uani 1.00 d .
C(38) C 0.2824(1) 0.0068(1) 0.8867(4) 0.0207(9) Uani 1.00 d .
C(39) C 0.2530(1) 0.0266(1) 0.9772(4) 0.0225(9) Uani 1.00 d .
C(40) C 0.2542(1) 0.0090(1) 1.0945(4) 0.028(1) Uani 1.00 d .
C(41) C 0.2845(1) -0.0287(1) 1.1238(4) 0.0262(9) Uani 1.00 d .
C(42) C 0.3128(1) -0.0495(1) 1.0358(4) 0.0256(10) Uani 1.00 d .
C(43) C 0.3112(1) -0.0319(1) 0.9174(3) 0.0226(9) Uani 1.00 d .
C(44) C 0.3186(2) -0.0746(2) 1.2840(4) 0.051(1) Uani 1.00 d .
C(45) C 0.2301(2) -0.1156(2) 0.7284(4) 0.0370(10) Uani 1.00 d .
C(46) C 0.1049(3) 0.0790(3) 0.131(1) 0.122(2) Uani 1.00 d .
H(1) H 0.3399 0.0635 0.3659 0.0322 Uiso 1.00 calc .
H(2) H 0.4141 0.0469 0.2747 0.0363 Uiso 1.00 calc .
H(3) H 0.4844 0.0468 0.3899 0.0388 Uiso 1.00 calc .
H(4) H 0.4813 0.0597 0.5983 0.0364 Uiso 1.00 calc .
H(5) H 0.3278 0.0802 0.9677 0.0306 Uiso 1.00 calc .
H(6) H 0.3963 0.1003 1.0761 0.0351 Uiso 1.00 calc .
H(7) H 0.4700 0.1081 0.9809 0.0376 Uiso 1.00 calc .
H(8) H 0.4761 0.0956 0.7719 0.0335 Uiso 1.00 calc .
H(9) H 0.2832 0.1426 0.7979 0.0297 Uiso 1.00 calc .
H(10) H 0.2202 0.1671 0.9206 0.0350 Uiso 1.00 calc .
H(11) H 0.1256 0.1399 0.6477 0.0324 Uiso 1.00 calc .
H(12) H 0.1898 0.1160 0.5243 0.0304 Uiso 1.00 calc .
H(13) H 0.0621 0.1784 0.8999 0.0616 Uiso 1.00 calc .
H(14) H 0.0780 0.1855 0.7659 0.0616 Uiso 1.00 calc .
H(15) H 0.0751 0.1340 0.8207 0.0616 Uiso 1.00 calc .
H(16) H 0.2492 0.0786 0.3567 0.0348 Uiso 1.00 calc .
H(17) H 0.2433 0.1147 0.1677 0.0379 Uiso 1.00 calc .
H(18) H 0.3077 0.2341 0.2974 0.0366 Uiso 1.00 calc .
H(19) H 0.3147 0.1972 0.4887 0.0329 Uiso 1.00 calc .
H(20) H 0.3201 0.2451 0.0946 0.0558 Uiso 1.00 calc .
H(21) H 0.2812 0.2513 -0.0054 0.0558 Uiso 1.00 calc .
H(22) H 0.2695 0.2649 0.1282 0.0558 Uiso 1.00 calc .
H(23) H 0.2868 -0.0038 0.5322 0.0296 Uiso 1.00 calc .
H(24) H 0.2265 -0.0315 0.4049 0.0358 Uiso 1.00 calc .
H(25) H 0.1269 -0.0055 0.6674 0.0355 Uiso 1.00 calc .
H(26) H 0.1891 0.0208 0.7945 0.0329 Uiso 1.00 calc .
H(27) H 0.0773 -0.0136 0.5063 0.0544 Uiso 1.00 calc .
H(28) H 0.0705 -0.0550 0.4129 0.0544 Uiso 1.00 calc .
H(29) H 0.0883 -0.0665 0.5433 0.0544 Uiso 1.00 calc .
H(30) H 0.2317 0.0527 0.9584 0.0276 Uiso 1.00 calc .
H(31) H 0.2340 0.0224 1.1557 0.0347 Uiso 1.00 calc .
H(32) H 0.3337 -0.0755 1.0556 0.0318 Uiso 1.00 calc .
H(33) H 0.3301 -0.0470 0.8564 0.0289 Uiso 1.00 calc .
H(34) H 0.3137 -0.0808 1.3682 0.0622 Uiso 1.00 calc .
H(35) H 0.3162 -0.1038 1.2398 0.0622 Uiso 1.00 calc .
H(36) H 0.3493 -0.0606 1.2721 0.0622 Uiso 1.00 calc .
H(37) H 0.2275 -0.0819 0.7193 0.0436 Uiso 1.00 calc .
H(38) H 0.1162 0.1226 0.1474 0.2193 Uiso 0.60 calc P
H(39) H 0.1297 0.1036 0.1359 0.1411 Uiso 0.40 calc P

loop_
_atom_site_aniso_label
_atom_site_aniso_U_11
_atom_site_aniso_U_22
_atom_site_aniso_U_33
_atom_site_aniso_U_12
_atom_site_aniso_U_13
_atom_site_aniso_U_23
Cl(1) 0.0374(7) 0.0846(10) 0.111(1) 0.0123(7) -0.0033(8) -0.0483(9)
Cl(2) 0.0432(6) 0.0535(7) 0.0477(7) -0.0033(6) -0.0087(6) -0.0102(6)
Cl(3) 0.0822(10) 0.0834(10) 0.0379(7) -0.0302(8) -0.0091(7) 0.0168(8)
Cl(4) 0.121(2) 0.250(3) 0.147(2) 0.090(2) 0.061(1) 0.104(2)
Cl(5) 0.142(2) 0.139(2) 0.120(2) 0.062(1) 0.037(1) -0.003(2)
Cl(6) 0.059(2) 0.377(5) 0.193(3) -0.019(2) 0.037(2) -0.212(3)
Cl(7) 0.170(4) 0.238(4) 0.181(6) 0.158(3) 0.083(4) 0.068(5)
O(1) 0.035(1) 0.069(2) 0.029(2) 0.021(1) 0.005(1) -0.008(2)
O(2) 0.053(2) 0.033(1) 0.020(1) 0.002(1) -0.002(1) 0.007(1)
O(3) 0.029(1) 0.050(2) 0.034(2) -0.013(1) -0.009(1) -0.008(2)
O(4) 0.035(2) 0.058(2) 0.017(1) 0.009(1) 0.001(1) 0.010(1)
C(1) 0.026(2) 0.013(2) 0.027(2) 0.000(2) 0.004(1) 0.006(2)
C(2) 0.025(2) 0.014(2) 0.023(2) 0.001(2) 0.004(1) 0.006(2)
C(3) 0.035(2) 0.024(2) 0.021(2) -0.001(2) 0.000(2) 0.006(2)
C(4) 0.040(2) 0.024(2) 0.025(2) 0.004(2) 0.009(2) 0.006(2)
C(5) 0.030(2) 0.027(2) 0.038(2) 0.006(2) 0.016(2) 0.008(2)
C(6) 0.021(2) 0.031(2) 0.039(2) 0.001(2) 0.004(2) 0.008(2)
C(7) 0.024(2) 0.020(2) 0.025(2) -0.004(2) 0.000(1) 0.009(2)
C(8) 0.023(2) 0.016(2) 0.022(2) 0.000(2) -0.004(1) 0.007(2)
C(9) 0.030(2) 0.023(2) 0.022(2) -0.004(2) 0.000(2) 0.004(2)
C(10) 0.034(2) 0.031(2) 0.021(2) -0.005(2) -0.005(1) 0.003(2)
C(11) 0.028(2) 0.029(2) 0.035(2) -0.006(2) -0.012(2) 0.003(2)
C(12) 0.022(2) 0.027(2) 0.035(2) -0.003(2) -0.004(2) 0.009(2)
C(13) 0.022(2) 0.019(2) 0.016(2) -0.008(1) 0.001(1) -0.001(1)
C(14) 0.025(2) 0.016(2) 0.017(2) -0.005(1) -0.002(1) -0.002(1)
C(15) 0.027(2) 0.020(2) 0.019(2) 0.002(2) -0.002(1) 0.004(2)
C(16) 0.028(2) 0.022(2) 0.023(2) 0.003(2) -0.006(2) -0.003(2)
C(17) 0.039(2) 0.033(2) 0.017(2) 0.006(2) 0.000(2) -0.007(2)
C(18) 0.036(2) 0.031(2) 0.024(2) 0.010(2) 0.005(1) 0.000(2)
C(19) 0.025(2) 0.030(2) 0.025(2) 0.005(2) -0.003(2) -0.001(2)
C(20) 0.027(2) 0.026(2) 0.022(2) 0.005(2) -0.004(1) 0.000(2)
C(21) 0.035(2) 0.084(4) 0.042(3) 0.026(3) 0.005(2) 0.001(3)
C(22) 0.022(2) 0.025(2) 0.016(2) 0.006(1) 0.000(2) 0.001(1)
C(23) 0.039(2) 0.022(2) 0.024(2) -0.010(2) -0.008(2) 0.005(2)
C(24) 0.040(2) 0.034(2) 0.020(2) -0.006(2) -0.006(2) 0.001(2)
C(25) 0.031(2) 0.029(2) 0.019(2) 0.005(2) 0.000(2) 0.006(1)
C(26) 0.044(2) 0.018(2) 0.028(2) -0.005(2) 0.002(2) 0.004(2)
C(27) 0.033(2) 0.024(2) 0.023(2) 0.002(2) -0.001(2) -0.003(2)
C(28) 0.077(3) 0.036(2) 0.030(3) 0.000(2) -0.004(3) 0.015(2)
C(29) 0.019(2) 0.017(2) 0.019(2) 0.002(1) 0.000(1) 0.002(1)
C(30) 0.017(2) 0.020(2) 0.018(2) 0.004(1) 0.001(1) 0.001(1)
C(31) 0.022(2) 0.017(2) 0.021(2) -0.004(2) -0.001(1) -0.001(2)
C(32) 0.023(2) 0.023(2) 0.022(2) -0.003(2) 0.002(2) -0.002(2)
C(33) 0.031(2) 0.038(2) 0.022(2) -0.009(2) 0.001(2) -0.010(2)
C(34) 0.029(2) 0.028(2) 0.026(2) -0.005(2) -0.004(1) -0.001(2)
C(35) 0.021(2) 0.034(2) 0.031(2) 0.002(2) 0.000(2) -0.007(2)
C(36) 0.025(2) 0.034(2) 0.022(2) -0.002(2) 0.002(2) -0.006(2)
C(37) 0.029(2) 0.058(3) 0.048(3) -0.001(2) -0.009(2) -0.007(3)
C(38) 0.019(2) 0.023(2) 0.020(2) -0.002(1) 0.002(2) 0.003(1)
C(39) 0.022(2) 0.023(2) 0.022(2) 0.005(2) 0.000(2) 0.000(2)
C(40) 0.028(2) 0.033(2) 0.021(2) 0.002(2) 0.006(2) 0.000(2)
C(41) 0.025(2) 0.038(2) 0.016(1) -0.002(2) 0.001(2) 0.002(2)
C(42) 0.025(2) 0.031(2) 0.020(2) 0.008(2) 0.000(2) 0.004(2)
C(43) 0.022(2) 0.026(2) 0.019(2) 0.002(1) 0.004(2) 0.001(2)
C(44) 0.049(3) 0.074(3) 0.030(3) 0.022(2) 0.001(2) 0.022(2)
C(45) 0.039(2) 0.034(2) 0.039(2) 0.002(2) -0.001(2) 0.000(2)
C(46) 0.086(3) 0.126(6) 0.155(3) -0.021(3) -0.023(4) 0.006(5)

loop_
_atom_type_symbol
_atom_type_description
_atom_type_scat_dispersion_real
_atom_type_scat_dispersion_imag
_atom_type_scat_source
C C 0.003 0.002
;International Tables for Crystallography
(1992, Vol. C, Tables 4.2.6.8 and 6.1.1.1)
;
H H 0.000 0.000
;International Tables for Crystallography
(1992, Vol. C, Table 6.1.1.2)
;
Cl Cl 0.148 0.159
;International Tables for Crystallography
(1992, Vol. C, Tables 4.2.6.8 and 6.1.1.1)
;
O O 0.011 0.006
;International Tables for Crystallography
(1992, Vol. C, Tables 4.2.6.8 and 6.1.1.1)
;

loop_
_geom_angle_atom_site_label_1
_geom_angle_atom_site_label_2
_geom_angle_atom_site_label_3
_geom_angle
_geom_angle_publ_flag
Cl(7) Cl(6) C(46) 50.5(3) yes
Cl(6) Cl(7) C(46) 71.5(4) yes
C(18) O(1) C(21) 117.6(4) yes
C(25) O(2) C(28) 117.3(4) yes
C(34) O(3) C(37) 117.6(4) yes
C(41) O(4) C(44) 117.7(4) yes
C(2) C(1) C(6) 119.4(5) yes
C(2) C(1) C(7) 119.4(4) yes
C(6) C(1) C(7) 121.3(5) yes
C(1) C(2) C(3) 118.5(5) yes
C(1) C(2) C(13) 117.4(4) yes
C(3) C(2) C(13) 124.1(4) yes
C(2) C(3) C(4) 121.2(5) yes
C(3) C(4) C(5) 120.0(5) yes
C(4) C(5) C(6) 120.5(5) yes
C(1) C(6) C(5) 120.6(5) yes
C(1) C(7) C(8) 118.7(4) yes
C(1) C(7) C(12) 122.1(5) yes
C(8) C(7) C(12) 119.2(5) yes
C(7) C(8) C(9) 118.1(4) yes
C(7) C(8) C(29) 117.7(4) yes
C(9) C(8) C(29) 124.1(5) yes
C(8) C(9) C(10) 121.0(5) yes
C(9) C(10) C(11) 121.2(5) yes
C(10) C(11) C(12) 119.5(5) yes
C(7) C(12) C(11) 121.0(5) yes
C(2) C(13) C(14) 125.5(4) yes
C(2) C(13) C(29) 111.8(4) yes
C(14) C(13) C(29) 122.4(4) yes
C(13) C(14) C(15) 122.3(4) yes
C(13) C(14) C(22) 124.3(4) yes
C(15) C(14) C(22) 113.4(4) yes
C(14) C(15) C(16) 120.6(4) yes
C(14) C(15) C(20) 121.7(4) yes
C(16) C(15) C(20) 117.6(5) yes
C(15) C(16) C(17) 121.1(5) yes
C(16) C(17) C(18) 119.9(5) yes
O(1) C(18) C(17) 115.3(5) yes
O(1) C(18) C(19) 124.6(5) yes
C(17) C(18) C(19) 120.1(5) yes
C(18) C(19) C(20) 119.5(5) yes
C(15) C(20) C(19) 121.8(5) yes
C(14) C(22) C(23) 121.5(4) yes
C(14) C(22) C(27) 121.1(4) yes
C(23) C(22) C(27) 117.3(4) yes
C(22) C(23) C(24) 121.4(4) yes
C(23) C(24) C(25) 120.3(5) yes
O(2) C(25) C(24) 115.7(4) yes
O(2) C(25) C(26) 124.4(4) yes
C(24) C(25) C(26) 119.9(5) yes
C(25) C(26) C(27) 119.7(4) yes
C(22) C(27) C(26) 121.3(5) yes
C(8) C(29) C(13) 112.7(4) yes
C(8) C(29) C(30) 124.7(4) yes
C(13) C(29) C(30) 122.6(4) yes
C(29) C(30) C(31) 122.2(4) yes
C(29) C(30) C(38) 121.6(4) yes
C(31) C(30) C(38) 116.2(4) yes
C(30) C(31) C(32) 121.5(4) yes
C(30) C(31) C(36) 121.3(4) yes
C(32) C(31) C(36) 117.1(4) yes
C(31) C(32) C(33) 121.6(4) yes
C(32) C(33) C(34) 120.4(5) yes
O(3) C(34) C(33) 115.2(5) yes
O(3) C(34) C(35) 125.3(5) yes
C(33) C(34) C(35) 119.5(5) yes
C(34) C(35) C(36) 118.9(5) yes
C(31) C(36) C(35) 122.5(5) yes
C(30) C(38) C(39) 121.1(4) yes
C(30) C(38) C(43) 120.9(4) yes
C(39) C(38) C(43) 118.0(4) yes
C(38) C(39) C(40) 120.7(4) yes
C(39) C(40) C(41) 120.1(5) yes
O(4) C(41) C(40) 114.9(4) yes
O(4) C(41) C(42) 125.0(5) yes
C(40) C(41) C(42) 120.1(5) yes
C(41) C(42) C(43) 119.7(4) yes
C(38) C(43) C(42) 121.4(4) yes
Cl(1) C(45) Cl(2) 111.8(3) yes
Cl(1) C(45) Cl(3) 111.8(3) yes
Cl(2) C(45) Cl(3) 109.5(3) yes
Cl(4) C(46) Cl(5) 110.8(6) yes
Cl(4) C(46) Cl(6) 106.3(6) yes
Cl(4) C(46) Cl(7) 123.7(9) yes
Cl(5) C(46) Cl(6) 108.6(6) yes
Cl(5) C(46) Cl(7) 125.5(9) yes
Cl(6) C(46) Cl(7) 58.1(3) yes

loop_
_geom_bond_atom_site_label_1
_geom_bond_atom_site_label_2
_geom_bond_distance
_geom_bond_publ_flag
Cl(1) C(45) 1.738(6) yes
Cl(2) C(45) 1.761(6) yes
Cl(3) C(45) 1.765(6) yes
Cl(4) C(46) 1.67(1) yes
Cl(5) C(46) 1.75(1) yes
Cl(6) Cl(7) 1.609 yes
Cl(6) C(46) 1.797(9) yes
Cl(7) C(46) 1.46(1) yes
O(1) C(18) 1.370(6) yes
O(1) C(21) 1.430(7) yes
O(2) C(25) 1.379(6) yes
O(2) C(28) 1.422(7) yes
O(3) C(34) 1.372(6) yes
O(3) C(37) 1.419(7) yes
O(4) C(41) 1.373(6) yes
O(4) C(44) 1.397(7) yes
C(1) C(2) 1.411(7) yes
C(1) C(6) 1.405(7) yes
C(1) C(7) 1.491(7) yes
C(2) C(3) 1.407(7) yes
C(2) C(13) 1.497(7) yes
C(3) C(4) 1.383(7) yes
C(4) C(5) 1.379(7) yes
C(5) C(6) 1.382(8) yes
C(7) C(8) 1.423(7) yes
C(7) C(12) 1.390(7) yes
C(8) C(9) 1.395(7) yes
C(8) C(29) 1.471(6) yes
C(9) C(10) 1.378(7) yes
C(10) C(11) 1.363(7) yes
C(11) C(12) 1.390(7) yes
C(13) C(14) 1.338(6) yes
C(13) C(29) 1.493(7) yes
C(14) C(15) 1.495(7) yes
C(14) C(22) 1.496(7) yes
C(15) C(16) 1.403(7) yes
C(15) C(20) 1.388(7) yes
C(16) C(17) 1.381(7) yes
C(17) C(18) 1.393(7) yes
C(18) C(19) 1.378(7) yes
C(19) C(20) 1.392(7) yes
C(22) C(23) 1.405(7) yes
C(22) C(27) 1.375(7) yes
C(23) C(24) 1.365(7) yes
C(24) C(25) 1.373(7) yes
C(25) C(26) 1.370(7) yes
C(26) C(27) 1.397(7) yes
C(29) C(30) 1.353(6) yes
C(30) C(31) 1.496(6) yes
C(30) C(38) 1.490(7) yes
C(31) C(32) 1.393(7) yes
C(31) C(36) 1.385(7) yes
C(32) C(33) 1.374(7) yes
C(33) C(34) 1.402(7) yes
C(34) C(35) 1.379(8) yes
C(35) C(36) 1.403(7) yes
C(38) C(39) 1.400(7) yes
C(38) C(43) 1.380(6) yes
C(39) C(40) 1.381(7) yes
C(40) C(41) 1.380(7) yes
C(41) C(42) 1.374(7) yes
C(42) C(43) 1.392(7) yes

loop_
_geom_contact_atom_site_label_1
_geom_contact_atom_site_label_2
_geom_contact_distance
_geom_contact_site_symmetry_2
Cl(2) C(20) 3.439(5) 3_556
Cl(2) C(28) 3.560(6) 8_545
Cl(3) O(1) 2.957(4) 3_557
Cl(3) Cl(7) 3.250(2) 3_556
Cl(4) O(1) 3.357(5) 1_554
Cl(5) O(3) 3.170(5) .
Cl(7) C(35) 3.207(5) 4_556
Cl(7) C(36) 3.506(5) 4_556
O(2) C(17) 3.429(6) 1_554
O(3) C(21) 3.396(8) 3_556
O(3) C(19) 3.568(6) 3_556
O(4) C(33) 3.257(6) 1_556
O(4) C(21) 3.507(8) 3_557
C(1) C(12) 3.561(6) 8_546
C(1) C(11) 3.590(7) 8_546
C(6) C(11) 3.585(7) 8_546
C(6) C(43) 3.598(7) 7_556
C(10) C(44) 3.519(8) 7_557
C(21) C(40) 3.577(8) 4_557
C(21) C(41) 3.597(8) 4_557

loop_
_geom_torsion_atom_site_label_1
_geom_torsion_atom_site_label_2
_geom_torsion_atom_site_label_3
_geom_torsion_atom_site_label_4
_geom_torsion
_geom_torsion_publ_flag
Cl(4) C(46) Cl(6) Cl(7) -120.0(8) yes
Cl(4) C(46) Cl(7) Cl(6) 88.9(7) yes
Cl(5) C(46) Cl(6) Cl(7) 120.8(9) yes
Cl(5) C(46) Cl(7) Cl(6) -91.0(7) yes
O(1) C(18) C(17) C(16) 180.0(5) yes
O(1) C(18) C(19) C(20) 180.0(5) yes
O(2) C(25) C(24) C(23) 179.8(5) yes
O(2) C(25) C(26) C(27) -180.0(5) yes
O(3) C(34) C(33) C(32) -178.9(5) yes
O(3) C(34) C(35) C(36) 179.0(5) yes
O(4) C(41) C(40) C(39) 179.0(5) yes
O(4) C(41) C(42) C(43) -179.8(5) yes
C(1) C(2) C(3) C(4) -2.0(7) yes
C(1) C(2) C(13) C(14) 137.5(5) yes
C(1) C(2) C(13) C(29) -36.0(5) yes
C(1) C(6) C(5) C(4) -1.2(8) yes
C(1) C(7) C(8) C(9) -177.8(4) yes
C(1) C(7) C(8) C(29) -1.1(6) yes
C(1) C(7) C(12) C(11) 179.7(5) yes
C(2) C(1) C(6) C(5) -0.7(7) yes
C(2) C(1) C(7) C(8) 20.7(6) yes
C(2) C(1) C(7) C(12) -160.0(4) yes
C(2) C(3) C(4) C(5) 0.1(7) yes
C(2) C(13) C(14) C(15) -169.6(4) yes
C(2) C(13) C(14) C(22) 10.0(7) yes
C(2) C(13) C(29) C(8) 54.4(5) yes
C(2) C(13) C(29) C(30) -122.9(5) yes
C(3) C(2) C(1) C(6) 2.3(7) yes
C(3) C(2) C(1) C(7) -178.2(4) yes
C(3) C(2) C(13) C(14) -45.4(7) yes
C(3) C(2) C(13) C(29) 141.2(5) yes
C(3) C(4) C(5) C(6) 1.5(8) yes
C(4) C(3) C(2) C(13) -179.1(4) yes
C(5) C(6) C(1) C(7) 179.7(5) yes
C(6) C(1) C(2) C(13) 179.5(4) yes
C(6) C(1) C(7) C(8) -159.8(4) yes
C(6) C(1) C(7) C(12) 19.6(7) yes
C(7) C(1) C(2) C(13) -0.9(6) yes
C(7) C(8) C(9) C(10) -2.8(7) yes
C(7) C(8) C(29) C(13) -36.2(6) yes
C(7) C(8) C(29) C(30) 141.0(5) yes
C(7) C(12) C(11) C(10) -1.1(8) yes
C(8) C(7) C(12) C(11) -1.0(7) yes
C(8) C(9) C(10) C(11) 0.8(8) yes
C(8) C(29) C(13) C(14) -119.3(5) yes
C(8) C(29) C(30) C(31) -174.4(4) yes
C(8) C(29) C(30) C(38) 5.8(7) yes
C(9) C(8) C(7) C(12) 2.8(7) yes
C(9) C(8) C(29) C(13) 140.4(5) yes
C(9) C(8) C(29) C(30) -42.4(7) yes
C(9) C(10) C(11) C(12) 1.2(8) yes
C(10) C(9) C(8) C(29) -179.3(4) yes
C(12) C(7) C(8) C(29) 179.6(4) yes
C(13) C(14) C(15) C(16) 47.6(6) yes
C(13) C(14) C(15) C(20) -134.0(5) yes
C(13) C(14) C(22) C(23) 86.8(6) yes
C(13) C(14) C(22) C(27) -96.6(6) yes
C(13) C(29) C(30) C(31) 2.6(7) yes
C(13) C(29) C(30) C(38) -177.2(4) yes
C(14) C(13) C(29) C(30) 63.4(6) yes
C(14) C(15) C(16) C(17) 178.6(4) yes
C(14) C(15) C(20) C(19) -178.7(4) yes
C(14) C(22) C(23) C(24) 177.1(5) yes
C(14) C(22) C(27) C(26) -177.3(5) yes
C(15) C(14) C(13) C(29) 3.2(7) yes
C(15) C(14) C(22) C(23) -93.5(5) yes
C(15) C(14) C(22) C(27) 83.0(6) yes
C(15) C(16) C(17) C(18) 0.2(8) yes
C(15) C(20) C(19) C(18) -0.1(8) yes
C(16) C(15) C(14) C(22) -132.1(5) yes
C(16) C(15) C(20) C(19) -0.2(7) yes
C(16) C(17) C(18) C(19) -0.4(8) yes
C(17) C(16) C(15) C(20) 0.1(7) yes
C(17) C(18) O(1) C(21) -176.7(5) yes
C(17) C(18) C(19) C(20) 0.4(8) yes
C(19) C(18) O(1) C(21) 3.7(8) yes
C(20) C(15) C(14) C(22) 46.4(6) yes
C(22) C(14) C(13) C(29) -177.2(4) yes
C(22) C(23) C(24) C(25) 0.1(8) yes
C(22) C(27) C(26) C(25) 0.1(8) yes
C(23) C(22) C(27) C(26) -0.6(8) yes
C(23) C(24) C(25) C(26) -0.6(8) yes
C(24) C(23) C(22) C(27) 0.5(8) yes
C(24) C(25) O(2) C(28) 177.8(5) yes
C(24) C(25) C(26) C(27) 0.5(8) yes
C(26) C(25) O(2) C(28) -1.8(7) yes
C(29) C(30) C(31) C(32) 49.0(7) yes
C(29) C(30) C(31) C(36) -133.3(5) yes
C(29) C(30) C(38) C(39) 97.0(6) yes
C(29) C(30) C(38) C(43) -81.2(6) yes
C(30) C(31) C(32) C(33) 177.6(5) yes
C(30) C(31) C(36) C(35) -177.2(5) yes
C(30) C(38) C(39) C(40) -175.9(4) yes
C(30) C(38) C(43) C(42) 175.2(4) yes
C(31) C(30) C(38) C(39) -82.8(5) yes
C(31) C(30) C(38) C(43) 99.0(5) yes
C(31) C(32) C(33) C(34) 0.3(8) yes
C(31) C(36) C(35) C(34) -1.0(8) yes
C(32) C(31) C(30) C(38) -131.2(5) yes
C(32) C(31) C(36) C(35) 0.5(7) yes
C(32) C(33) C(34) C(35) -0.8(8) yes
C(33) C(32) C(31) C(36) -0.2(7) yes
C(33) C(34) O(3) C(37) 173.3(5) yes
C(33) C(34) C(35) C(36) 1.1(8) yes
C(35) C(34) O(3) C(37) -4.6(7) yes
C(36) C(31) C(30) C(38) 46.5(6) yes
C(38) C(39) C(40) C(41) -0.2(8) yes
C(38) C(43) C(42) C(41) 1.6(7) yes
C(39) C(38) C(43) C(42) -3.2(7) yes
C(39) C(40) C(41) C(42) -1.4(8) yes
C(40) C(39) C(38) C(43) 2.4(7) yes
C(40) C(41) O(4) C(44) -169.2(5) yes
C(40) C(41) C(42) C(43) 0.7(7) yes
C(42) C(41) O(4) C(44) 11.3(8) yes
C(42) C(41) O(4) C(44) 11.3(8) yes
